data_2213599
loop_
_publ_author_name
'Aazam, Elham S.'

_publ_section_title
;
 2,4-Diacetylbenzene-1,3-diol
;
_journal_coeditor_code WN2118
_journal_issue 5
_journal_name_full 'Acta Crystallographica Section E'
_journal_page_first o2751
_journal_page_last o2752
_journal_paper_doi 10.1107/S1600536807016236
_journal_volume 63
_journal_year 2007
_chemical_formula_iupac 'C10 H10 O4'
_chemical_formula_moiety 'C10 H10 O4'
_chemical_formula_sum 'C10 H10 O4'
_chemical_formula_weight 194.18
_chemical_name_common
;
resodiacetophenone
;
_chemical_name_systematic
;
2,4-Diacetylbenzene-1,3-diol
;
_space_group_IT_number 14
_symmetry_cell_setting monoclinic
_symmetry_space_group_name_Hall '-P 2ybc'
_symmetry_space_group_name_H-M 'P 1 21/c 1'
_atom_sites_solution_hydrogens geom
_atom_sites_solution_primary direct
_atom_sites_solution_secondary difmap
_cell_angle_alpha 90
_cell_angle_beta 95.215(4)
_cell_angle_gamma 90
_cell_formula_units_Z 8
_cell_length_a 6.9666(3)
_cell_length_b 10.6786(7)
_cell_length_c 24.0792(14)
_cell_measurement_reflns_used 18514
_cell_measurement_temperature 173(2)
_cell_measurement_theta_max 26.022
_cell_measurement_theta_min 3.395
_cell_volume 1783.92(17)
_computing_cell_refinement 'SCALEPACK (Otwinowski & Minor 1997)'
_computing_data_collection 'COLLECT (Hooft, 1998)'
_computing_data_reduction 'SCALEPACK and DENZO (Otwinowski & Minor 1997)'
_computing_molecular_graphics 'ORTEP-3 for Windows (Farrugia, 1997)'
_computing_publication_material 'WinGX (Farrugia, 1999)'
_computing_structure_refinement 'SHELXL97 (Sheldrick, 1997)'
_computing_structure_solution 'SHELXS97 (Sheldrick, 1997)'
_diffrn_ambient_temperature 173(2)
_diffrn_detector_area_resol_mean 9
_diffrn_measured_fraction_theta_full 0.99
_diffrn_measured_fraction_theta_max 0.99
_diffrn_measurement_device_type
;
Nonius KappaCCD area-detector
;
_diffrn_measurement_method '\f and \w'
_diffrn_radiation_monochromator graphite
_diffrn_radiation_type MoK\a
_diffrn_radiation_wavelength 0.71073
_diffrn_reflns_av_R_equivalents 0.0817
_diffrn_reflns_limit_h_max 8
_diffrn_reflns_limit_h_min -8
_diffrn_reflns_limit_k_max 10
_diffrn_reflns_limit_k_min -13
_diffrn_reflns_limit_l_max 29
_diffrn_reflns_limit_l_min -29
_diffrn_reflns_number 9562
_diffrn_reflns_theta_full 26.01
_diffrn_reflns_theta_max 26.01
_diffrn_reflns_theta_min 3.5
_diffrn_standards_number 0
_exptl_absorpt_coefficient_mu 0.113
_exptl_absorpt_correction_type none
_exptl_crystal_colour colourless
_exptl_crystal_density_diffrn 1.446
_exptl_crystal_density_method 'not measured'
_exptl_crystal_description needle
_exptl_crystal_F_000 816
_exptl_crystal_size_max 0.1
_exptl_crystal_size_mid 0.05
_exptl_crystal_size_min 0.02
_refine_diff_density_max 0.246
_refine_diff_density_min -0.19
_refine_ls_extinction_method none
_refine_ls_goodness_of_fit_ref 1.041
_refine_ls_hydrogen_treatment refall
_refine_ls_matrix_type full
_refine_ls_number_parameters 333
_refine_ls_number_reflns 3482
_refine_ls_number_restraints 0
_refine_ls_restrained_S_all 1.041
_refine_ls_R_factor_all 0.1253
_refine_ls_R_factor_gt 0.0643
_refine_ls_shift/su_max 0
_refine_ls_shift/su_mean 0
_refine_ls_structure_factor_coef Fsqd
_refine_ls_weighting_details 'calc w=1/[\s^2^(Fo^2^)+(0.0505P)^2^+0.8082P] where P=(Fo^2^+2Fc^2^)/3'
_refine_ls_weighting_scheme calc
_refine_ls_wR_factor_gt 0.1231
_refine_ls_wR_factor_ref 0.1486
_reflns_number_gt 2097
_reflns_number_total 3482
_reflns_threshold_expression I>2\s(I)
_cod_data_source_file wn2118.cif
_cod_data_source_block I
_cod_original_sg_symbol_H-M 'P 21/c'
_cod_database_code 2213599
_cod_database_fobs_code 2213599

loop_
_symmetry_equiv_pos_as_xyz
'x, y, z'
'-x, y+1/2, -z+1/2'
'-x, -y, -z'
'x, -y-1/2, z-1/2'

loop_
_atom_site_type_symbol
_atom_site_label
_atom_site_fract_x
_atom_site_fract_y
_atom_site_fract_z
_atom_site_U_iso_or_equiv
_atom_site_adp_type
_atom_site_calc_flag
_atom_site_occupancy
_atom_site_disorder_assembly
_atom_site_disorder_group
O O1 0.1763(3) 0.6426(2) 0.05237(8) 0.0343(5) Uani d 1 . .
H H1X 0.177(5) 0.714(4) 0.0343(15) 0.082(13) Uiso d 1 . .
O O2 0.1363(3) 0.35739(19) 0.16600(8) 0.0423(6) Uani d 1 . .
O O3 0.1054(3) 0.5180(2) 0.23973(8) 0.0402(6) Uani d 1 . .
H H3X 0.125(6) 0.440(4) 0.2193(18) 0.106(16) Uiso d 1 . .
O O4 0.1694(3) 0.87242(19) 0.03130(8) 0.0426(6) Uani d 1 . .
C C1 0.1229(3) 0.7964(3) 0.12072(10) 0.0287(7) Uani d 1 . .
C C2 0.1431(3) 0.6702(3) 0.10482(10) 0.0264(7) Uani d 1 . .
C C3 0.1304(3) 0.5714(3) 0.14358(10) 0.0267(6) Uani d 1 . .
C C4 0.1069(3) 0.6048(3) 0.19934(11) 0.0316(7) Uani d 1 . .
C C5 0.0835(4) 0.7297(3) 0.21518(12) 0.0346(7) Uani d 1 . .
H H5 0.057(3) 0.747(3) 0.2539(11) 0.040(8) Uiso d 1 . .
C C6 0.0909(4) 0.8223(3) 0.17652(12) 0.0328(7) Uani d 1 . .
H H6 0.080(4) 0.905(3) 0.1855(11) 0.036(8) Uiso d 1 . .
C C7 0.1351(4) 0.8967(3) 0.08014(12) 0.0345(7) Uani d 1 . .
C C8 0.1052(6) 1.0311(3) 0.09562(17) 0.0505(9) Uani d 1 . .
H H8C 0.104(6) 1.078(5) 0.061(2) 0.121(17) Uiso d 1 . .
H H8B 0.205(7) 1.062(5) 0.126(2) 0.15(2) Uiso d 1 . .
H H8A -0.010(7) 1.038(4) 0.116(2) 0.119(17) Uiso d 1 . .
C C9 0.1384(4) 0.4386(3) 0.12870(11) 0.0322(7) Uani d 1 . .
C C10 0.1418(5) 0.3937(3) 0.07027(13) 0.0402(8) Uani d 1 . .
H H10C 0.128(5) 0.303(4) 0.0744(14) 0.076(12) Uiso d 1 . .
H H10B 0.265(4) 0.416(3) 0.0552(12) 0.051(9) Uiso d 1 . .
H H10A 0.041(4) 0.430(3) 0.0458(12) 0.050(9) Uiso d 1 . .
O O1B 0.3368(3) -0.16272(19) 0.44189(8) 0.0416(6) Uani d 1 A 1
O O2B 0.3394(3) 0.0705(2) 0.45077(8) 0.0371(5) Uani d 1 A 1
H H2Y 0.332(6) -0.023(4) 0.4582(17) 0.105(15) Uiso d 1 B 1
O O3B 0.3839(3) 0.4167(2) 0.37683(9) 0.0460(6) Uani d 1 A 1
O O4B 0.4039(3) 0.3096(2) 0.28639(9) 0.0428(6) Uani d 1 A 1
H H4Y 0.394(5) 0.380(4) 0.3170(18) 0.101(14) Uiso d 1 C 1
C C1B 0.3701(3) -0.0332(3) 0.36456(11) 0.0277(6) Uani d 1 A 1
C C2B 0.3600(3) 0.0783(3) 0.39647(10) 0.0269(6) Uani d 1 A 1
C C3B 0.3735(3) 0.1978(3) 0.37175(10) 0.0271(6) Uani d 1 A 1
C C4B 0.3922(4) 0.2006(3) 0.31344(11) 0.0318(7) Uani d 1 A 1
C C5B 0.3995(4) 0.0921(3) 0.28191(12) 0.0362(7) Uani d 1 A 1
H H5B 0.414(3) 0.098(3) 0.2437(11) 0.033(7) Uiso d 1 D 1
C C6B 0.3900(4) -0.0220(3) 0.30713(12) 0.0335(7) Uani d 1 A 1
H H6B 0.397(4) -0.097(3) 0.2856(11) 0.034(8) Uiso d 1 E 1
C C7B 0.3627(4) -0.1548(3) 0.39150(12) 0.0315(7) Uani d 1 A 1
C C8B 0.3894(6) -0.2733(3) 0.36007(16) 0.0475(9) Uani d 1 A 1
H H8F 0.289(5) -0.286(4) 0.3299(17) 0.096(14) Uiso d 1 F 1
H H8E 0.510(5) -0.270(3) 0.3405(14) 0.072(11) Uiso d 1 G 1
H H8D 0.402(5) -0.347(4) 0.3881(16) 0.091(13) Uiso d 1 H 1
C C9B 0.3668(4) 0.3161(3) 0.40242(12) 0.0343(7) Uani d 1 A 1
C C10B 0.3426(5) 0.3249(3) 0.46319(13) 0.0390(8) Uani d 1 A 1
H H10F 0.226(4) 0.281(3) 0.4713(11) 0.049(9) Uiso d 1 I 1
H H10E 0.451(4) 0.283(3) 0.4866(12) 0.054(9) Uiso d 1 J 1
H H10D 0.339(5) 0.416(4) 0.4726(14) 0.072(11) Uiso d 1 K 1

loop_
_atom_site_aniso_label
_atom_site_aniso_U_11
_atom_site_aniso_U_22
_atom_site_aniso_U_33
_atom_site_aniso_U_12
_atom_site_aniso_U_13
_atom_site_aniso_U_23
O1 0.0429(12) 0.0347(13) 0.0260(11) 0.0006(10) 0.0079(8) 0.0008(10)
O2 0.0541(13) 0.0339(13) 0.0401(13) 0.0006(11) 0.0103(9) 0.0066(11)
O3 0.0477(12) 0.0462(15) 0.0278(11) 0.0045(11) 0.0091(9) 0.0082(10)
O4 0.0530(13) 0.0379(13) 0.0382(13) 0.0010(11) 0.0112(10) 0.0074(10)
C1 0.0236(14) 0.0309(18) 0.0319(16) -0.0023(13) 0.0037(11) 0.0011(13)
C2 0.0193(13) 0.0355(19) 0.0248(15) -0.0011(12) 0.0032(10) -0.0003(13)
C3 0.0224(13) 0.0325(18) 0.0256(15) 0.0010(12) 0.0042(10) 0.0015(13)
C4 0.0236(14) 0.0419(19) 0.0297(16) 0.0006(13) 0.0044(11) 0.0057(14)
C5 0.0309(15) 0.047(2) 0.0263(15) 0.0026(14) 0.0034(11) -0.0056(15)
C6 0.0286(15) 0.033(2) 0.0369(17) 0.0011(14) 0.0023(12) -0.0050(15)
C7 0.0288(15) 0.0350(19) 0.0397(18) -0.0012(13) 0.0042(12) 0.0028(15)
C8 0.072(3) 0.028(2) 0.053(2) 0.0016(18) 0.014(2) 0.0009(17)
C9 0.0250(14) 0.0380(19) 0.0338(16) 0.0029(13) 0.0043(11) 0.0044(14)
C10 0.054(2) 0.033(2) 0.0341(18) 0.0025(17) 0.0074(15) 0.0004(15)
O1B 0.0519(13) 0.0350(13) 0.0389(12) -0.0015(10) 0.0099(9) 0.0066(10)
O2B 0.0493(12) 0.0343(13) 0.0291(11) 0.0003(10) 0.0117(9) 0.0009(9)
O3B 0.0567(14) 0.0315(13) 0.0507(14) 0.0002(11) 0.0092(10) 0.0051(11)
O4B 0.0455(13) 0.0424(14) 0.0416(13) 0.0003(11) 0.0099(9) 0.0153(11)
C1B 0.0233(14) 0.0291(17) 0.0312(15) 0.0007(13) 0.0044(11) 0.0004(13)
C2B 0.0217(13) 0.0358(19) 0.0237(14) 0.0030(13) 0.0049(10) 0.0033(13)
C3B 0.0231(14) 0.0291(17) 0.0295(15) 0.0012(12) 0.0048(10) 0.0021(13)
C4B 0.0261(14) 0.0359(18) 0.0334(16) 0.0003(13) 0.0029(11) 0.0089(14)
C5B 0.0377(17) 0.044(2) 0.0273(16) 0.0015(15) 0.0079(12) 0.0042(16)
C6B 0.0293(15) 0.040(2) 0.0315(17) 0.0015(14) 0.0062(12) -0.0049(15)
C7B 0.0263(14) 0.0336(19) 0.0344(17) -0.0011(13) 0.0019(12) 0.0007(14)
C8B 0.059(2) 0.032(2) 0.050(2) 0.0050(18) 0.0013(18) -0.0041(17)
C9B 0.0264(15) 0.034(2) 0.0435(18) 0.0002(13) 0.0069(12) 0.0051(15)
C10B 0.0427(19) 0.035(2) 0.0391(18) 0.0002(17) 0.0037(14) -0.0032(15)

loop_
_atom_type_symbol
_atom_type_description
_atom_type_scat_dispersion_real
_atom_type_scat_dispersion_imag
_atom_type_scat_source
C C 0.0033 0.0016 'International Tables Vol C Tables 4.2.6.8 and 6.1.1.4'
H H 0 0 'International Tables Vol C Tables 4.2.6.8 and 6.1.1.4'
O O 0.0106 0.006 'International Tables Vol C Tables 4.2.6.8 and 6.1.1.4'

loop_
_geom_angle_atom_site_label_1
_geom_angle_atom_site_label_2
_geom_angle_atom_site_label_3
_geom_angle
C2 O1 H1X 107(2)
C4 O3 H3X 102(2)
C6 C1 C2 118.3(3)
C6 C1 C7 121.2(3)
C2 C1 C7 120.5(2)
O1 C2 C1 119.8(2)
O1 C2 C3 119.0(2)
C1 C2 C3 121.2(2)
C4 C3 C2 117.2(3)
C4 C3 C9 119.2(2)
C2 C3 C9 123.6(2)
O3 C4 C5 116.8(3)
O3 C4 C3 121.5(3)
C5 C4 C3 121.7(3)
C6 C5 C4 119.5(3)
C6 C5 H5 122.5(17)
C4 C5 H5 118.0(17)
C5 C6 C1 121.9(3)
C5 C6 H6 122.2(17)
C1 C6 H6 115.9(17)
O4 C7 C1 120.4(3)
O4 C7 C8 118.4(3)
C1 C7 C8 121.2(3)
C7 C8 H8C 105(3)
C7 C8 H8B 113(3)
H8C C8 H8B 114(4)
C7 C8 H8A 110(3)
H8C C8 H8A 117(4)
H8B C8 H8A 98(4)
O2 C9 C3 119.5(2)
O2 C9 C10 117.2(3)
C3 C9 C10 123.2(3)
C9 C10 H10C 102(2)
C9 C10 H10B 111.0(17)
H10C C10 H10B 112(3)
C9 C10 H10A 112.1(18)
H10C C10 H10A 113(3)
H10B C10 H10A 107(2)
C2B O2B H2Y 104(2)
C4B O4B H4Y 105(2)
C6B C1B C2B 118.3(3)
C6B C1B C7B 121.6(3)
C2B C1B C7B 120.1(2)
O2B C2B C3B 119.2(2)
O2B C2B C1B 119.5(2)
C3B C2B C1B 121.3(2)
C2B C3B C4B 116.7(2)
C2B C3B C9B 124.0(2)
C4B C3B C9B 119.3(3)
O4B C4B C5B 116.9(2)
O4B C4B C3B 120.9(3)
C5B C4B C3B 122.2(3)
C6B C5B C4B 119.7(3)
C6B C5B H5B 120.8(17)
C4B C5B H5B 119.5(17)
C5B C6B C1B 121.7(3)
C5B C6B H6B 120.1(16)
C1B C6B H6B 118.2(17)
O1B C7B C1B 120.6(3)
O1B C7B C8B 118.2(3)
C1B C7B C8B 121.2(3)
C7B C8B H8F 113(2)
C7B C8B H8E 111(2)
H8F C8B H8E 103(3)
C7B C8B H8D 109(2)
H8F C8B H8D 113(3)
H8E C8B H8D 108(3)
O3B C9B C3B 118.9(2)
O3B C9B C10B 117.0(3)
C3B C9B C10B 124.0(3)
C9B C10B H10F 109.7(17)
C9B C10B H10E 112.1(17)
H10F C10B H10E 106(2)
C9B C10B H10D 107(2)
H10F C10B H10D 113(3)
H10E C10B H10D 110(3)

loop_
_geom_bond_atom_site_label_1
_geom_bond_atom_site_label_2
_geom_bond_distance
O1 C2 1.337(3)
O1 H1X 0.88(4)
O2 C9 1.250(3)
O3 C4 1.345(3)
O3 H3X 0.98(4)
O4 C7 1.249(3)
C1 C6 1.409(4)
C1 C2 1.412(4)
C1 C7 1.458(4)
C2 C3 1.417(4)
C3 C4 1.413(4)
C3 C9 1.464(4)
C4 C5 1.400(4)
C5 C6 1.362(4)
C5 H5 0.98(3)
C6 H6 0.92(3)
C7 C8 1.502(4)
C8 H8C 0.98(5)
C8 H8B 1.03(5)
C8 H8A 0.99(5)
C9 C10 1.489(4)
C10 H10C 0.98(4)
C10 H10B 0.99(3)
C10 H10A 0.96(3)
O1B C7B 1.246(3)
O2B C2B 1.331(3)
O2B H2Y 1.01(5)
O3B C9B 1.249(3)
O4B C4B 1.339(3)
O4B H4Y 1.06(4)
C1B C6B 1.407(4)
C1B C2B 1.422(4)
C1B C7B 1.456(4)
C2B C3B 1.415(4)
C3B C4B 1.422(3)
C3B C9B 1.466(4)
C4B C5B 1.389(4)
C5B C6B 1.366(4)
C5B H5B 0.94(3)
C6B H6B 0.96(3)
C7B C8B 1.494(4)
C8B H8F 0.97(4)
C8B H8E 1.00(3)
C8B H8D 1.03(4)
C9B C10B 1.491(4)
C10B H10F 0.97(3)
C10B H10E 1.01(3)
C10B H10D 1.00(4)

loop_
_geom_hbond_atom_site_label_D
_geom_hbond_atom_site_label_H
_geom_hbond_atom_site_label_A
_geom_hbond_site_symmetry_A
_geom_hbond_distance_DH
_geom_hbond_distance_HA
_geom_hbond_distance_DA
_geom_hbond_angle_DHA
_geom_hbond_publ_flag
O1 H1X O4 . 0.88(4) 1.69(4) 2.506(3) 153(4) y
O2B H2Y O1B . 1.01(4) 1.55(4) 2.499(3) 146(4) y
O3 H3X O2 . 0.98(4) 1.57(4) 2.492(3) 155(4) y
O4B H4Y O3B . 1.06(4) 1.50(4) 2.475(3) 150(4) y
C6B H6B O4B 2_645 0.96(3) 2.52(3) 3.310(4) 140(2) y
C8B H8D O3B 1_545 1.04(4) 2.54(4) 3.336(4) 133(3) y
C10B H10E O1B 3_656 1.01(3) 2.52(3) 3.505(4) 167(2) y

loop_
_cod_related_entry_id
_cod_related_entry_database
_cod_related_entry_code
1 ChemSpider 121126
